data_1533849
loop_
_publ_author_name
'Vennstrom, M.'
'Grechnev, A.'
'Eriksson, O.'
'Andersson, Y.'

_publ_section_title
;
 Phase relations in the (Ti3 Sn) - D system
;
_journal_name_full 'Journal of Alloys Compd.'
_journal_page_first 127
_journal_page_last 131
_journal_volume 364
_journal_year 2004
_chemical_formula_sum 'D0.8 Sn Ti3'
_chemical_name_systematic 'Ti3 Sn D0.8'
_space_group_IT_number 20
_symmetry_space_group_name_Hall 'C 2c 2'
_symmetry_space_group_name_H-M 'C 2 2 21'
_cell_angle_alpha 90
_cell_angle_beta 90
_cell_angle_gamma 90
_cell_formula_units_Z 4
_cell_length_a 6.179
_cell_length_b 9.877
_cell_length_c 4.7898
_cell_volume 292.321
_citation_journal_id_ASTM JALCEU
_cod_data_source_file Vennstrom_JALCEU_2004_1352.cif
_cod_data_source_block D0.8Sn1Ti3
_cod_original_cell_volume 292.3214
_cod_original_formula_sum 'D0.8 Sn1 Ti3'
_cod_database_code 1533849

loop_
_symmetry_equiv_pos_as_xyz
x,y,z
-x,-y,z+1/2
x,-y,-z
-x,y,-z+1/2
x+1/2,y+1/2,z
-x+1/2,-y+1/2,z+1/2
x+1/2,-y+1/2,-z
-x+1/2,y+1/2,-z+1/2

loop_
_atom_site_label
_atom_site_type_symbol
_atom_site_fract_x
_atom_site_fract_y
_atom_site_fract_z
_atom_site_occupancy
_atom_site_U_iso_or_equiv
Ti2 Ti 0 0.8554 0.25 1 0.0
D1 D 0.052 0 0 0.804 0.0
Sn1 Sn 0 0.3326 0.25 1 0.0
Ti1 Ti 0.2656 0.095 0.252 1 0.0
